data_2229630
loop_
_publ_author_name
'Hussen, Rusnah Syahila Duali'
'Heidelberg, Thorsten'
'Rodzi, Nasrul Zamani Mohd'
'Ng, Seik Weng'
'Tiekink, Edward R. T.'

_publ_section_title
;
 4-Formylphenyl
 2,3,4,6-tetra-<i>O</i>-acetyl-\b-<small>D</small>-galactopyranoside
;
_journal_coeditor_code EZ2236
_journal_issue 4
_journal_name_full 'Acta Crystallographica Section E'
_journal_page_first o826
_journal_paper_doi 10.1107/S1600536811008257
_journal_volume 67
_journal_year 2011
_chemical_formula_iupac 'C21 H24 O11'
_chemical_formula_moiety 'C21 H24 O11'
_chemical_formula_sum 'C21 H24 O11'
_chemical_formula_weight 452.40
_chemical_name_systematic
;
4-Formylphenyl 2,3,4,6-tetra-<i>O</i>-acetyl-\b-D-galactopyranoside
;
_space_group_IT_number 4
_symmetry_cell_setting monoclinic
_symmetry_space_group_name_Hall 'P 2yb'
_symmetry_space_group_name_H-M 'P 1 21 1'
_atom_sites_solution_hydrogens geom
_atom_sites_solution_primary direct
_atom_sites_solution_secondary difmap
_audit_creation_method SHELXL-97
_cell_angle_alpha 90
_cell_angle_beta 109.616(4)
_cell_angle_gamma 90
_cell_formula_units_Z 2
_cell_length_a 11.8358(4)
_cell_length_b 5.6664(2)
_cell_length_c 17.5079(6)
_cell_measurement_reflns_used 5487
_cell_measurement_temperature 100(2)
_cell_measurement_theta_max 29.3
_cell_measurement_theta_min 2.5
_cell_volume 1106.05(7)
_computing_cell_refinement 'CrysAlis PRO (Agilent, 2010)'
_computing_data_collection 'CrysAlis PRO (Agilent, 2010)'
_computing_data_reduction 'CrysAlis PRO (Agilent, 2010)'
_computing_molecular_graphics 'ORTEP-3 (Farrugia, 1997) and DIAMOND (Brandenburg, 2006)'
_computing_publication_material 'publCIF (Westrip, 2010)'
_computing_structure_refinement 'SHELXL97 (Sheldrick, 2008)'
_computing_structure_solution 'SHELXS97 (Sheldrick, 2008)'
_diffrn_ambient_temperature 100(2)
_diffrn_detector_area_resol_mean 10.4041
_diffrn_measured_fraction_theta_full 0.988
_diffrn_measured_fraction_theta_max 0.988
_diffrn_measurement_device_type
;
Agilent Supernova Dual diffractometer with an Atlas detector
;
_diffrn_measurement_method \w
_diffrn_radiation_monochromator Mirror
_diffrn_radiation_source 'SuperNova (Mo) X-ray Source'
_diffrn_radiation_type MoK\a
_diffrn_radiation_wavelength 0.71073
_diffrn_reflns_av_R_equivalents 0.051
_diffrn_reflns_av_sigmaI/netI 0.037
_diffrn_reflns_limit_h_max 15
_diffrn_reflns_limit_h_min -15
_diffrn_reflns_limit_k_max 6
_diffrn_reflns_limit_k_min -7
_diffrn_reflns_limit_l_max 16
_diffrn_reflns_limit_l_min -22
_diffrn_reflns_number 10396
_diffrn_reflns_theta_full 27.5
_diffrn_reflns_theta_max 27.5
_diffrn_reflns_theta_min 2.5
_diffrn_standards_decay_% 0
_diffrn_standards_interval_count 0
_diffrn_standards_interval_time 0
_diffrn_standards_number 0
_exptl_absorpt_coefficient_mu 0.111
_exptl_absorpt_correction_T_max 1.000
_exptl_absorpt_correction_T_min 0.596
_exptl_absorpt_correction_type multi-scan
_exptl_absorpt_process_details '(CrysAlis PRO; Agilent, 2010)'
_exptl_crystal_colour colourless
_exptl_crystal_density_diffrn 1.358
_exptl_crystal_density_method 'not measured'
_exptl_crystal_description prism
_exptl_crystal_F_000 476
_exptl_crystal_size_max 0.25
_exptl_crystal_size_mid 0.20
_exptl_crystal_size_min 0.05
_refine_diff_density_max 0.21
_refine_diff_density_min -0.21
_refine_ls_extinction_method none
_refine_ls_goodness_of_fit_ref 1.05
_refine_ls_hydrogen_treatment constr
_refine_ls_matrix_type full
_refine_ls_number_parameters 293
_refine_ls_number_reflns 2768
_refine_ls_number_restraints 1
_refine_ls_restrained_S_all 1.05
_refine_ls_R_factor_all 0.040
_refine_ls_R_factor_gt 0.035
_refine_ls_shift/su_max_lt 0.001
_refine_ls_shift/su_mean 0.000
_refine_ls_structure_factor_coef Fsqd
_refine_ls_weighting_details 'calc w=1/[\s^2^(Fo^2^)+(0.0424P)^2^+0.1621P] where P=(Fo^2^+2Fc^2^)/3'
_refine_ls_weighting_scheme calc
_refine_ls_wR_factor_gt 0.083
_refine_ls_wR_factor_ref 0.086
_reflns_number_gt 2535
_reflns_number_total 2768
_reflns_threshold_expression I>2\s(I)
_cod_data_source_file ez2236.cif
_cod_data_source_block I
_cod_original_sg_symbol_H-M 'P 21'
_cod_database_code 2229630
_cod_database_fobs_code 2229630

loop_
_symmetry_equiv_pos_as_xyz
'x, y, z'
'-x, y+1/2, -z'

loop_
_atom_site_type_symbol
_atom_site_label
_atom_site_fract_x
_atom_site_fract_y
_atom_site_fract_z
_atom_site_U_iso_or_equiv
_atom_site_adp_type
_atom_site_calc_flag
_atom_site_refinement_flags
_atom_site_occupancy
_atom_site_disorder_assembly
_atom_site_disorder_group
O O1 0.52081(12) 0.4982(3) 0.29215(8) 0.0188(3) Uani d . 1 . .
O O2 0.48738(13) 0.0896(3) 0.37091(9) 0.0240(4) Uani d . 1 . .
O O3 0.55891(13) -0.1643(3) 0.47497(9) 0.0243(4) Uani d . 1 . .
O O4 0.75837(12) 0.6298(3) 0.39447(8) 0.0184(3) Uani d . 1 . .
O O5 0.86847(14) 0.3841(3) 0.49186(9) 0.0283(4) Uani d . 1 . .
O O6 0.83224(12) 0.7065(3) 0.26663(8) 0.0202(3) Uani d . 1 . .
O O7 0.95682(14) 0.3988(3) 0.27801(9) 0.0271(4) Uani d . 1 . .
O O8 0.61785(14) 0.7131(3) 0.12877(9) 0.0202(3) Uani d . 1 . .
O O9 0.61716(16) 1.1080(3) 0.13951(10) 0.0304(4) Uani d . 1 . .
O O10 0.41232(13) 0.7100(3) 0.18039(8) 0.0213(3) Uani d . 1 . .
O O11 -0.15194(15) 0.5245(5) 0.06218(12) 0.0490(6) Uani d . 1 . .
C C1 0.61385(17) 0.3269(4) 0.32349(12) 0.0180(4) Uani d . 1 . .
H H1 0.6016 0.1990 0.2821 0.022 Uiso calc R 1 . .
C C2 0.73547(18) 0.4392(4) 0.33610(12) 0.0178(4) Uani d . 1 . .
H H2 0.8001 0.3174 0.3549 0.021 Uiso calc R 1 . .
C C3 0.73421(17) 0.5437(4) 0.25518(12) 0.0177(4) Uani d . 1 . .
H H3 0.7421 0.4124 0.2191 0.021 Uiso calc R 1 . .
C C4 0.62145(17) 0.6840(4) 0.21135(11) 0.0177(4) Uani d . 1 . .
H H4 0.6253 0.8420 0.2376 0.021 Uiso calc R 1 . .
C C5 0.50894(18) 0.5541(4) 0.21107(12) 0.0182(4) Uani d . 1 . .
H H5 0.4966 0.4081 0.1772 0.022 Uiso calc R 1 . .
C C6 0.59907(18) 0.2203(4) 0.39814(12) 0.0216(5) Uani d . 1 . .
H H6A 0.6670 0.1138 0.4253 0.026 Uiso calc R 1 . .
H H6B 0.5958 0.3454 0.4368 0.026 Uiso calc R 1 . .
C C7 0.47923(18) -0.0968(4) 0.41586(12) 0.0205(4) Uani d . 1 . .
C C8 0.35738(19) -0.2058(5) 0.38251(13) 0.0272(5) Uani d . 1 . .
H H8A 0.3622 -0.3731 0.3974 0.041 Uiso calc R 1 . .
H H8B 0.3277 -0.1909 0.3233 0.041 Uiso calc R 1 . .
H H8C 0.3024 -0.1247 0.4049 0.041 Uiso calc R 1 . .
C C9 0.83088(18) 0.5785(4) 0.47134(12) 0.0195(4) Uani d . 1 . .
C C10 0.8534(2) 0.7915(4) 0.52407(13) 0.0246(5) Uani d . 1 . .
H H10A 0.9152 0.7559 0.5762 0.037 Uiso calc R 1 . .
H H10B 0.7791 0.8375 0.5332 0.037 Uiso calc R 1 . .
H H10C 0.8807 0.9212 0.4976 0.037 Uiso calc R 1 . .
C C11 0.94103(19) 0.6087(5) 0.27887(12) 0.0221(5) Uani d . 1 . .
C C12 1.0356(2) 0.7935(5) 0.29539(14) 0.0301(6) Uani d . 1 . .
H H12A 1.0988 0.7413 0.2746 0.045 Uiso calc R 1 . .
H H12B 1.0701 0.8202 0.3540 0.045 Uiso calc R 1 . .
H H12C 1.0003 0.9407 0.2684 0.045 Uiso calc R 1 . .
C C13 0.61949(19) 0.9346(4) 0.10083(13) 0.0208(5) Uani d . 1 . .
C C14 0.6223(2) 0.9316(5) 0.01601(13) 0.0284(5) Uani d . 1 . .
H H14A 0.6497 1.0852 0.0034 0.043 Uiso calc R 1 . .
H H14B 0.5416 0.8993 -0.0219 0.043 Uiso calc R 1 . .
H H14C 0.6774 0.8081 0.0111 0.043 Uiso calc R 1 . .
C C15 0.29775(18) 0.6182(5) 0.16131(12) 0.0214(5) Uani d . 1 . .
C C16 0.2083(2) 0.7649(5) 0.11247(13) 0.0269(5) Uani d . 1 . .
H H16 0.2281 0.9110 0.0935 0.032 Uiso calc R 1 . .
C C17 0.0891(2) 0.6936(5) 0.09193(14) 0.0310(6) Uani d . 1 . .
H H17 0.0271 0.7924 0.0588 0.037 Uiso calc R 1 . .
C C18 0.0601(2) 0.4804(5) 0.11914(13) 0.0282(5) Uani d . 1 . .
C C19 0.1514(2) 0.3361(5) 0.16730(13) 0.0275(5) Uani d . 1 . .
H H19 0.1317 0.1889 0.1856 0.033 Uiso calc R 1 . .
C C20 0.27087(19) 0.4037(4) 0.18905(13) 0.0246(5) Uani d . 1 . .
H H20 0.3328 0.3050 0.2222 0.030 Uiso calc R 1 . .
C C21 -0.0667(2) 0.4052(6) 0.09904(14) 0.0369(6) Uani d . 1 . .
H H21 -0.0816 0.2530 0.1163 0.044 Uiso calc R 1 . .

loop_
_atom_site_aniso_label
_atom_site_aniso_U_11
_atom_site_aniso_U_22
_atom_site_aniso_U_33
_atom_site_aniso_U_12
_atom_site_aniso_U_13
_atom_site_aniso_U_23
O1 0.0204(7) 0.0207(8) 0.0147(7) 0.0044(6) 0.0053(6) 0.0017(6)
O2 0.0208(7) 0.0267(9) 0.0219(7) -0.0005(7) 0.0037(6) 0.0064(7)
O3 0.0241(7) 0.0252(9) 0.0233(7) -0.0009(7) 0.0075(6) 0.0057(7)
O4 0.0216(7) 0.0151(7) 0.0159(6) 0.0016(6) 0.0025(6) -0.0009(6)
O5 0.0353(9) 0.0198(9) 0.0226(7) 0.0033(7) 0.0000(7) 0.0025(7)
O6 0.0205(7) 0.0175(8) 0.0231(7) -0.0019(6) 0.0081(6) -0.0008(6)
O7 0.0248(8) 0.0258(10) 0.0309(8) 0.0023(7) 0.0095(7) 0.0016(8)
O8 0.0305(8) 0.0153(8) 0.0149(7) 0.0001(7) 0.0078(6) -0.0004(6)
O9 0.0498(10) 0.0161(8) 0.0268(8) -0.0001(8) 0.0148(8) 0.0009(8)
O10 0.0211(7) 0.0181(8) 0.0220(7) 0.0049(6) 0.0035(6) 0.0020(7)
O11 0.0240(9) 0.0789(17) 0.0400(11) 0.0101(10) 0.0052(8) -0.0055(11)
C1 0.0201(9) 0.0133(10) 0.0193(9) 0.0013(9) 0.0048(8) 0.0014(8)
C2 0.0214(10) 0.0131(11) 0.0181(9) 0.0008(8) 0.0054(8) -0.0015(8)
C3 0.0189(10) 0.0142(11) 0.0200(10) -0.0020(8) 0.0064(8) -0.0014(8)
C4 0.0238(10) 0.0151(11) 0.0144(9) 0.0020(9) 0.0065(8) 0.0005(8)
C5 0.0218(10) 0.0146(11) 0.0168(9) 0.0034(8) 0.0048(8) 0.0008(8)
C6 0.0197(10) 0.0224(12) 0.0204(10) -0.0029(9) 0.0039(8) 0.0039(9)
C7 0.0219(10) 0.0206(11) 0.0217(10) -0.0018(9) 0.0107(9) -0.0013(9)
C8 0.0241(11) 0.0309(14) 0.0266(11) -0.0053(10) 0.0087(9) 0.0010(11)
C9 0.0172(9) 0.0210(12) 0.0180(9) -0.0019(9) 0.0027(8) 0.0022(9)
C10 0.0272(11) 0.0224(12) 0.0200(10) 0.0011(10) 0.0024(9) -0.0004(10)
C11 0.0230(10) 0.0270(13) 0.0167(9) -0.0005(10) 0.0072(8) -0.0005(10)
C12 0.0255(11) 0.0358(15) 0.0290(11) -0.0071(11) 0.0092(10) -0.0055(11)
C13 0.0214(10) 0.0174(12) 0.0222(10) 0.0005(9) 0.0056(9) 0.0034(9)
C14 0.0380(12) 0.0267(14) 0.0215(10) 0.0039(11) 0.0113(10) 0.0041(10)
C15 0.0213(10) 0.0248(12) 0.0170(9) 0.0027(9) 0.0050(8) -0.0051(9)
C16 0.0297(12) 0.0280(13) 0.0216(10) 0.0069(10) 0.0067(10) 0.0003(10)
C17 0.0243(11) 0.0433(16) 0.0222(10) 0.0113(11) 0.0036(9) -0.0008(11)
C18 0.0252(11) 0.0389(15) 0.0201(10) 0.0029(11) 0.0070(9) -0.0085(11)
C19 0.0269(11) 0.0276(13) 0.0279(11) -0.0027(10) 0.0091(10) -0.0070(10)
C20 0.0227(10) 0.0235(12) 0.0250(10) 0.0036(10) 0.0046(9) -0.0003(10)
C21 0.0257(12) 0.0567(19) 0.0284(12) 0.0004(13) 0.0092(10) -0.0121(13)

loop_
_atom_type_symbol
_atom_type_description
_atom_type_scat_dispersion_real
_atom_type_scat_dispersion_imag
_atom_type_scat_source
C C 0.0033 0.0000 'International Tables Vol C Tables 4.2.6.8 and 6.1.1.4'
H H 0.0000 0.0000 'International Tables Vol C Tables 4.2.6.8 and 6.1.1.4'
O O 0.0106 0.0000 'International Tables Vol C Tables 4.2.6.8 and 6.1.1.4'

loop_
_geom_angle_atom_site_label_1
_geom_angle_atom_site_label_2
_geom_angle_atom_site_label_3
_geom_angle_site_symmetry_1
_geom_angle_site_symmetry_3
_geom_angle
_geom_angle_publ_flag
C5 O1 C1 . . 109.93(14) ?
C7 O2 C6 . . 116.57(16) ?
C9 O4 C2 . . 116.39(17) ?
C11 O6 C3 . . 116.03(17) ?
C13 O8 C4 . . 118.07(17) ?
C15 O10 C5 . . 117.57(17) ?
O1 C1 C6 . . 107.86(16) ?
O1 C1 C2 . . 109.91(17) ?
C6 C1 C2 . . 115.02(17) ?
O1 C1 H1 . . 107.9 ?
C6 C1 H1 . . 107.9 ?
C2 C1 H1 . . 107.9 ?
O4 C2 C1 . . 111.00(16) ?
O4 C2 C3 . . 107.82(17) ?
C1 C2 C3 . . 108.23(16) ?
O4 C2 H2 . . 109.9 ?
C1 C2 H2 . . 109.9 ?
C3 C2 H2 . . 109.9 ?
O6 C3 C4 . . 105.32(16) ?
O6 C3 C2 . . 111.18(16) ?
C4 C3 C2 . . 113.79(16) ?
O6 C3 H3 . . 108.8 ?
C4 C3 H3 . . 108.8 ?
C2 C3 H3 . . 108.8 ?
O8 C4 C5 . . 108.73(16) ?
O8 C4 C3 . . 106.93(15) ?
C5 C4 C3 . . 111.57(17) ?
O8 C4 H4 . . 109.9 ?
C5 C4 H4 . . 109.9 ?
C3 C4 H4 . . 109.9 ?
O10 C5 O1 . . 108.61(15) ?
O10 C5 C4 . . 107.29(17) ?
O1 C5 C4 . . 108.26(16) ?
O10 C5 H5 . . 110.9 ?
O1 C5 H5 . . 110.9 ?
C4 C5 H5 . . 110.9 ?
O2 C6 C1 . . 106.20(16) ?
O2 C6 H6A . . 110.5 ?
C1 C6 H6A . . 110.5 ?
O2 C6 H6B . . 110.5 ?
C1 C6 H6B . . 110.5 ?
H6A C6 H6B . . 108.7 ?
O3 C7 O2 . . 124.39(19) ?
O3 C7 C8 . . 125.4(2) ?
O2 C7 C8 . . 110.25(18) ?
C7 C8 H8A . . 109.5 ?
C7 C8 H8B . . 109.5 ?
H8A C8 H8B . . 109.5 ?
C7 C8 H8C . . 109.5 ?
H8A C8 H8C . . 109.5 ?
H8B C8 H8C . . 109.5 ?
O5 C9 O4 . . 122.7(2) ?
O5 C9 C10 . . 126.07(19) ?
O4 C9 C10 . . 111.22(19) ?
C9 C10 H10A . . 109.5 ?
C9 C10 H10B . . 109.5 ?
H10A C10 H10B . . 109.5 ?
C9 C10 H10C . . 109.5 ?
H10A C10 H10C . . 109.5 ?
H10B C10 H10C . . 109.5 ?
O7 C11 O6 . . 123.1(2) ?
O7 C11 C12 . . 125.9(2) ?
O6 C11 C12 . . 110.9(2) ?
C11 C12 H12A . . 109.5 ?
C11 C12 H12B . . 109.5 ?
H12A C12 H12B . . 109.5 ?
C11 C12 H12C . . 109.5 ?
H12A C12 H12C . . 109.5 ?
H12B C12 H12C . . 109.5 ?
O9 C13 O8 . . 123.49(19) ?
O9 C13 C14 . . 125.6(2) ?
O8 C13 C14 . . 110.91(19) ?
C13 C14 H14A . . 109.5 ?
C13 C14 H14B . . 109.5 ?
H14A C14 H14B . . 109.5 ?
C13 C14 H14C . . 109.5 ?
H14A C14 H14C . . 109.5 ?
H14B C14 H14C . . 109.5 ?
O10 C15 C20 . . 124.53(19) ?
O10 C15 C16 . . 113.9(2) ?
C20 C15 C16 . . 121.5(2) ?
C15 C16 C17 . . 118.7(2) ?
C15 C16 H16 . . 120.6 ?
C17 C16 H16 . . 120.6 ?
C18 C17 C16 . . 120.8(2) ?
C18 C17 H17 . . 119.6 ?
C16 C17 H17 . . 119.6 ?
C17 C18 C19 . . 119.3(2) ?
C17 C18 C21 . . 121.1(2) ?
C19 C18 C21 . . 119.5(3) ?
C20 C19 C18 . . 121.1(2) ?
C20 C19 H19 . . 119.5 ?
C18 C19 H19 . . 119.5 ?
C15 C20 C19 . . 118.6(2) ?
C15 C20 H20 . . 120.7 ?
C19 C20 H20 . . 120.7 ?
O11 C21 C18 . . 124.3(3) ?
O11 C21 H21 . . 117.8 ?
C18 C21 H21 . . 117.8 ?

loop_
_geom_bond_atom_site_label_1
_geom_bond_atom_site_label_2
_geom_bond_site_symmetry_2
_geom_bond_distance
_geom_bond_publ_flag
O1 C5 . 1.415(2) ?
O1 C1 . 1.432(2) ?
O2 C7 . 1.340(3) ?
O2 C6 . 1.449(3) ?
O3 C7 . 1.205(3) ?
O4 C9 . 1.362(2) ?
O4 C2 . 1.448(2) ?
O5 C9 . 1.197(3) ?
O6 C11 . 1.351(3) ?
O6 C3 . 1.443(2) ?
O7 C11 . 1.205(3) ?
O8 C13 . 1.350(3) ?
O8 C4 . 1.441(2) ?
O9 C13 . 1.199(3) ?
O10 C15 . 1.384(3) ?
O10 C5 . 1.401(2) ?
O11 C21 . 1.206(3) ?
C1 C6 . 1.502(3) ?
C1 C2 . 1.521(3) ?
C1 H1 . 1.0000 ?
C2 C3 . 1.531(3) ?
C2 H2 . 1.0000 ?
C3 C4 . 1.521(3) ?
C3 H3 . 1.0000 ?
C4 C5 . 1.520(3) ?
C4 H4 . 1.0000 ?
C5 H5 . 1.0000 ?
C6 H6A . 0.9900 ?
C6 H6B . 0.9900 ?
C7 C8 . 1.496(3) ?
C8 H8A . 0.9800 ?
C8 H8B . 0.9800 ?
C8 H8C . 0.9800 ?
C9 C10 . 1.488(3) ?
C10 H10A . 0.9800 ?
C10 H10B . 0.9800 ?
C10 H10C . 0.9800 ?
C11 C12 . 1.489(3) ?
C12 H12A . 0.9800 ?
C12 H12B . 0.9800 ?
C12 H12C . 0.9800 ?
C13 C14 . 1.497(3) ?
C14 H14A . 0.9800 ?
C14 H14B . 0.9800 ?
C14 H14C . 0.9800 ?
C15 C20 . 1.385(3) ?
C15 C16 . 1.391(3) ?
C16 C17 . 1.393(3) ?
C16 H16 . 0.9500 ?
C17 C18 . 1.384(4) ?
C17 H17 . 0.9500 ?
C18 C19 . 1.391(3) ?
C18 C21 . 1.484(3) ?
C19 C20 . 1.389(3) ?
C19 H19 . 0.9500 ?
C20 H20 . 0.9500 ?
C21 H21 . 0.9500 ?

loop_
_geom_hbond_atom_site_label_D
_geom_hbond_atom_site_label_H
_geom_hbond_atom_site_label_A
_geom_hbond_site_symmetry_A
_geom_hbond_distance_DH
_geom_hbond_distance_HA
_geom_hbond_distance_DA
_geom_hbond_angle_DHA
C3 H3 O9 1_545 1.00 2.39 3.199(3) 137
C5 H5 O9 1_545 1.00 2.45 3.268(3) 139
C10 H10b O3 1_565 0.98 2.46 3.307(3) 145
C12 H12b O5 2_756 0.98 2.57 3.548(3) 172
C14 H14c O11 1_655 0.98 2.50 3.415(4) 155

loop_
_geom_torsion_atom_site_label_1
_geom_torsion_atom_site_label_2
_geom_torsion_atom_site_label_3
_geom_torsion_atom_site_label_4
_geom_torsion_site_symmetry_1
_geom_torsion_site_symmetry_2
_geom_torsion_site_symmetry_3
_geom_torsion_site_symmetry_4
_geom_torsion
_geom_torsion_publ_flag
C5 O1 C1 C6 . . . . -163.31(17) ?
C5 O1 C1 C2 . . . . 70.6(2) ?
C9 O4 C2 C1 . . . . 100.1(2) ?
C9 O4 C2 C3 . . . . -141.53(17) ?
O1 C1 C2 O4 . . . . 61.5(2) ?
C6 C1 C2 O4 . . . . -60.5(2) ?
O1 C1 C2 C3 . . . . -56.7(2) ?
C6 C1 C2 C3 . . . . -178.60(18) ?
C11 O6 C3 C4 . . . . -158.49(16) ?
C11 O6 C3 C2 . . . . 77.8(2) ?
O4 C2 C3 O6 . . . . 44.2(2) ?
C1 C2 C3 O6 . . . . 164.33(16) ?
O4 C2 C3 C4 . . . . -74.5(2) ?
C1 C2 C3 C4 . . . . 45.6(2) ?
C13 O8 C4 C5 . . . . 120.0(2) ?
C13 O8 C4 C3 . . . . -119.44(19) ?
O6 C3 C4 O8 . . . . 73.70(19) ?
C2 C3 C4 O8 . . . . -164.29(17) ?
O6 C3 C4 C5 . . . . -167.54(16) ?
C2 C3 C4 C5 . . . . -45.5(2) ?
C15 O10 C5 O1 . . . . -74.1(2) ?
C15 O10 C5 C4 . . . . 169.11(16) ?
C1 O1 C5 O10 . . . . 176.18(16) ?
C1 O1 C5 C4 . . . . -67.6(2) ?
O8 C4 C5 O10 . . . . -70.80(19) ?
C3 C4 C5 O10 . . . . 171.51(15) ?
O8 C4 C5 O1 . . . . 172.16(16) ?
C3 C4 C5 O1 . . . . 54.5(2) ?
C7 O2 C6 C1 . . . . 151.59(18) ?
O1 C1 C6 O2 . . . . 66.5(2) ?
C2 C1 C6 O2 . . . . -170.44(17) ?
C6 O2 C7 O3 . . . . -2.2(3) ?
C6 O2 C7 C8 . . . . 177.27(18) ?
C2 O4 C9 O5 . . . . -4.5(3) ?
C2 O4 C9 C10 . . . . 176.56(17) ?
C3 O6 C11 O7 . . . . 2.3(3) ?
C3 O6 C11 C12 . . . . -176.14(16) ?
C4 O8 C13 O9 . . . . -4.2(3) ?
C4 O8 C13 C14 . . . . 176.78(17) ?
C5 O10 C15 C20 . . . . 17.7(3) ?
C5 O10 C15 C16 . . . . -164.09(18) ?
O10 C15 C16 C17 . . . . -177.76(19) ?
C20 C15 C16 C17 . . . . 0.5(3) ?
C15 C16 C17 C18 . . . . -0.3(3) ?
C16 C17 C18 C19 . . . . -0.2(3) ?
C16 C17 C18 C21 . . . . 178.7(2) ?
C17 C18 C19 C20 . . . . 0.6(3) ?
C21 C18 C19 C20 . . . . -178.3(2) ?
O10 C15 C20 C19 . . . . 177.9(2) ?
C16 C15 C20 C19 . . . . -0.2(3) ?
C18 C19 C20 C15 . . . . -0.4(3) ?
C17 C18 C21 O11 . . . . -3.8(4) ?
C19 C18 C21 O11 . . . . 175.1(2) ?

loop_
_cod_related_entry_id
_cod_related_entry_database
_cod_related_entry_code
1 ChemSpider 8542034
